data_7131947
loop_
_publ_author_name
'Cui, Jie'
'Wang, Tongdao'

_publ_section_title
;
 B(C6F5)3-mediated direct intramolecular C7-alkenylation of
 N-propargylindoles
;
_journal_name_full 'Chemical Communications'
_journal_paper_doi 10.1039/D3CC02599C
_journal_year 2023
_chemical_formula_moiety '0.926(C H2 Cl2), C31 H13 B F15 N'
_chemical_formula_sum 'C31.926 H14.852 B Cl1.852 F15 N'
_chemical_formula_weight 774.000
_space_group_crystal_system triclinic
_space_group_IT_number 2
_space_group_name_Hall '-P 1'
_space_group_name_H-M_alt 'P -1'
_symmetry_Int_Tables_number 2
_audit_creation_date 2023-06-18
_audit_creation_method
;
Olex2 1.5-dev
(compiled 2023.04.26 svn.r751481ca for OlexSys, GUI svn.r6697)
;
_audit_update_record
;
2023-07-09 deposited with the CCDC.	2023-07-31 downloaded from the CCDC.
;
_cell_angle_alpha 63.668(5)
_cell_angle_beta 76.190(5)
_cell_angle_gamma 80.226(5)
_cell_formula_units_Z 2
_cell_length_a 11.3290(19)
_cell_length_b 11.9454(19)
_cell_length_c 12.742(2)
_cell_measurement_reflns_used 8025
_cell_measurement_temperature 120(2)
_cell_measurement_theta_max 25.22
_cell_measurement_theta_min 2.39
_cell_volume 1496.7(4)
_computing_cell_refinement 'SAINT V8.38A (Bruker, 2016)'
_computing_data_collection 'Bruker APEX2'
_computing_data_reduction 'SAINT V8.38A (Bruker, 2016)'
_computing_molecular_graphics 'Olex2 1.5-dev (Dolomanov et al., 2009)'
_computing_publication_material 'Olex2 1.5-dev (Dolomanov et al., 2009)'
_computing_structure_refinement 'olex2.refine 1.5-dev (Bourhis et al., 2015)'
_computing_structure_solution 'ShelXT (Sheldrick, 2015)'
_diffrn_ambient_temperature 120.00
_diffrn_measured_fraction_theta_full 0.9954
_diffrn_measured_fraction_theta_max 0.9876
_diffrn_measurement_device_type 'Bruker APEX-II CCD'
_diffrn_measurement_method '\f and \w scans'
_diffrn_radiation_type 'Mo K\a'
_diffrn_radiation_wavelength 0.71073
_diffrn_reflns_av_R_equivalents 0.0547
_diffrn_reflns_av_unetI/netI 0.0511
_diffrn_reflns_Laue_measured_fraction_full 0.9954
_diffrn_reflns_Laue_measured_fraction_max 0.9876
_diffrn_reflns_limit_h_max 14
_diffrn_reflns_limit_h_min -14
_diffrn_reflns_limit_k_max 14
_diffrn_reflns_limit_k_min -14
_diffrn_reflns_limit_l_max 15
_diffrn_reflns_limit_l_min -15
_diffrn_reflns_number 26644
_diffrn_reflns_point_group_measured_fraction_full 0.9954
_diffrn_reflns_point_group_measured_fraction_max 0.9876
_diffrn_reflns_theta_full 25.2417
_diffrn_reflns_theta_max 26.50
_diffrn_reflns_theta_min 1.81
_exptl_absorpt_coefficient_mu 0.325
_exptl_absorpt_correction_T_max 0.5624
_exptl_absorpt_correction_T_min 0.5180
_exptl_absorpt_correction_type multi-scan
_exptl_absorpt_process_details
'SADABS-2016/2 (Bruker,2016/2) was used for absorption correction. wR2(int) was 0.0815 before and 0.0608 after correction. The Ratio of minimum to maximum transmission is 0.9211. The \l/2 correction factor is Not present.'
_exptl_crystal_colour yellow
_exptl_crystal_colour_primary yellow
_exptl_crystal_density_diffrn 1.717
_exptl_crystal_description block
_exptl_crystal_F_000 771.209
_exptl_crystal_size_max 0.31
_exptl_crystal_size_mid 0.25
_exptl_crystal_size_min 0.10
_refine_diff_density_max 0.5975
_refine_diff_density_min -0.4694
_refine_diff_density_rms 0.1007
_refine_ls_d_res_high 0.7963
_refine_ls_d_res_low 11.2230
_refine_ls_extinction_coef 0.0086(17)
_refine_ls_extinction_expression Fc^*^=kFc[1+0.001xFc^2^\l^3^/sin(2\q)]^-1/4^
_refine_ls_goodness_of_fit_ref 1.0401
_refine_ls_hydrogen_treatment mixed
_refine_ls_matrix_type full
_refine_ls_number_constraints 21
_refine_ls_number_parameters 472
_refine_ls_number_reflns 6120
_refine_ls_number_restraints 0
_refine_ls_restrained_S_all 1.0401
_refine_ls_R_factor_all 0.0779
_refine_ls_R_factor_gt 0.0486
_refine_ls_shift/su_max -0.0009
_refine_ls_shift/su_mean 0.0000
_refine_ls_structure_factor_coef Fsqd
_refine_ls_weighting_details 'w=1/[\s^2^(Fo^2^)+(0.0766P)^2^+0.0901P] where P=(Fo^2^+2Fc^2^)/3'
_refine_ls_weighting_scheme calc
_refine_ls_wR_factor_gt 0.1221
_refine_ls_wR_factor_ref 0.1375
_reflns_Friedel_coverage 0.0
_reflns_limit_h_max 14
_reflns_limit_h_min -13
_reflns_limit_k_max 14
_reflns_limit_k_min -13
_reflns_limit_l_max 15
_reflns_limit_l_min 0
_reflns_number_gt 4294
_reflns_number_total 6120
_reflns_threshold_expression I>=2u(I)
_cod_data_source_file d3cc02599c2.cif
_cod_data_source_block 123456q
_cod_original_cell_volume 1496.8(4)
_cod_database_code 7131947
_olex2_refinement_description
;
1. Fixed Uiso
 At 1.2 times of:
  All C(H) groups, All C(H,H) groups
 At 1.5 times of:
  All C(H,H,H) groups
2. Others
 Sof(Cl2)=Sof(Cl1)=Sof(C14)=Sof(H14a)=Sof(H14b)=FVAR(1)
3.a Secondary CH2 refined with riding coordinates:
 C2(H2a,H2b), C14(H14a,H14b)
3.b Aromatic/amide H refined with riding coordinates:
 C4(H4), C6(H6), C5(H5)
3.c Idealised Me refined as rotating group:
 C12(H12a,H12b,H12c), C13(H13a,H13b,H13c)
;
_olex2_submission_special_instructions 'No special instructions were received'

loop_
_space_group_symop_id
_space_group_symop_operation_xyz
1 x,y,z
2 -x,-y,-z

loop_
_atom_site_label
_atom_site_type_symbol
_atom_site_fract_x
_atom_site_fract_y
_atom_site_fract_z
_atom_site_U_iso_or_equiv
_atom_site_adp_type
_atom_site_occupancy
_atom_site_refinement_flags_posn
_atom_site_refinement_flags_occupancy
Cl2 Cl 0.33336(8) 1.14053(8) 0.93052(8) 0.0578(3) Uani 0.926(2) . P
Cl1 Cl 0.18445(8) 0.95245(9) 0.95353(9) 0.0613(3) Uani 0.926(2) . P
F003 F 0.32310(12) 0.82256(13) 0.63342(11) 0.0298(3) Uani 1.000000 . .
F126 F 0.16130(12) 0.69869(14) 0.87241(12) 0.0334(4) Uani 1.000000 . .
F112 F 0.39021(12) 0.41139(14) 0.61235(13) 0.0339(4) Uani 1.000000 . .
F116 F -0.02848(12) 0.48566(14) 0.75726(13) 0.0353(4) Uani 1.000000 . .
F105 F 0.27167(14) 0.58381(14) 0.43479(12) 0.0375(4) Uani 1.000000 . .
F122 F 0.03372(13) 0.69842(15) 0.54383(13) 0.0380(4) Uani 1.000000 . .
F102 F 0.42125(14) 0.99489(14) 0.42620(13) 0.0380(4) Uani 1.000000 . .
F113 F 0.33996(13) 0.20360(14) 0.61072(14) 0.0393(4) Uani 1.000000 . .
F125 F -0.01312(13) 0.87394(14) 0.87837(14) 0.0402(4) Uani 1.000000 . .
F114 F 0.10622(14) 0.13361(14) 0.67982(14) 0.0403(4) Uani 1.000000 . .
F104 F 0.37375(15) 0.75337(14) 0.23258(12) 0.0422(4) Uani 1.000000 . .
F115 F -0.07548(13) 0.28151(15) 0.74912(15) 0.0434(4) Uani 1.000000 . .
F103 F 0.44793(16) 0.96468(14) 0.22151(13) 0.0456(4) Uani 1.000000 . .
F124 F -0.16477(14) 0.96874(15) 0.71766(15) 0.0485(4) Uani 1.000000 . .
F123 F -0.14045(14) 0.87743(16) 0.55199(15) 0.0499(5) Uani 1.000000 . .
N1 N 0.53732(16) 0.49272(17) 0.80771(16) 0.0212(4) Uani 1.000000 . .
C8 C 0.4958(2) 0.4061(2) 0.9261(2) 0.0225(5) Uani 1.000000 . .
C7 C 0.3743(2) 0.3859(2) 0.9728(2) 0.0239(5) Uani 1.000000 . .
C3 C 0.5933(2) 0.3520(2) 0.9829(2) 0.0252(5) Uani 1.000000 . .
C11 C 0.2840(2) 0.4517(2) 0.8951(2) 0.0231(5) Uani 1.000000 . .
C106 C 0.2951(2) 0.6888(2) 0.5493(2) 0.0242(5) Uani 1.000000 . .
C101 C 0.3345(2) 0.7995(2) 0.5360(2) 0.0244(5) Uani 1.000000 . .
C105 C 0.3096(2) 0.6813(2) 0.4412(2) 0.0281(6) Uani 1.000000 . .
C126 C 0.0891(2) 0.7371(2) 0.7903(2) 0.0271(6) Uani 1.000000 . .
C102 C 0.3858(2) 0.8913(2) 0.4302(2) 0.0279(6) Uani 1.000000 . .
C9 C 0.4492(2) 0.5643(2) 0.7280(2) 0.0244(5) Uani 1.000000 . .
C121 C 0.1077(2) 0.6865(2) 0.7079(2) 0.0251(5) Uani 1.000000 . .
C1 C 0.6552(2) 0.4985(2) 0.7867(2) 0.0246(5) Uani 1.000000 . .
C10 C 0.3176(2) 0.5327(2) 0.7799(2) 0.0229(5) Uani 1.000000 . .
C111 C 0.1838(2) 0.4652(2) 0.6806(2) 0.0250(5) Uani 1.000000 . .
C116 C 0.0683(2) 0.4221(2) 0.7156(2) 0.0284(6) Uani 1.000000 . .
C112 C 0.2714(2) 0.3832(2) 0.6478(2) 0.0266(6) Uani 1.000000 . .
C114 C 0.1313(2) 0.2396(2) 0.6795(2) 0.0299(6) Uani 1.000000 . .
C4 C 0.5701(2) 0.2665(2) 1.1017(2) 0.0293(6) Uani 1.000000 . .
H4 H 0.6342(2) 0.2260(2) 1.1451(2) 0.0351(7) Uiso 1.000000 R .
C103 C 0.3999(2) 0.8764(2) 0.3260(2) 0.0305(6) Uani 1.000000 . .
C6 C 0.3531(2) 0.3003(2) 1.0927(2) 0.0279(6) Uani 1.000000 . .
H6 H 0.2719(2) 0.2811(2) 1.1327(2) 0.0334(7) Uiso 1.000000 R .
C122 C 0.0259(2) 0.7391(2) 0.6297(2) 0.0297(6) Uani 1.000000 . .
C113 C 0.2485(2) 0.2754(2) 0.6465(2) 0.0286(6) Uani 1.000000 . .
C115 C 0.0406(2) 0.3147(3) 0.7150(2) 0.0316(6) Uani 1.000000 . .
C12 C 0.1538(2) 0.4199(2) 0.9518(2) 0.0285(6) Uani 1.000000 . .
H12a H 0.1455(4) 0.3330(5) 0.9684(13) 0.0428(9) Uiso 1.000000 GR .
H12b H 0.1319(5) 0.4302(14) 1.0264(7) 0.0428(9) Uiso 1.000000 GR .
H12c H 0.0995(2) 0.4761(10) 0.8973(6) 0.0428(9) Uiso 1.000000 GR .
C125 C 0.0000(2) 0.8306(2) 0.7949(2) 0.0302(6) Uani 1.000000 . .
C2 C 0.7059(2) 0.4061(2) 0.8940(2) 0.0273(6) Uani 1.000000 . .
H2a H 0.7503(2) 0.4479(2) 0.9231(2) 0.0327(7) Uiso 1.000000 R .
H2b H 0.7613(2) 0.3405(2) 0.8764(2) 0.0327(7) Uiso 1.000000 R .
C104 C 0.3621(2) 0.7701(2) 0.3327(2) 0.0300(6) Uani 1.000000 . .
C123 C -0.0646(2) 0.8319(3) 0.6308(2) 0.0344(6) Uani 1.000000 . .
C5 C 0.4487(2) 0.2425(2) 1.1546(2) 0.0297(6) Uani 1.000000 . .
H5 H 0.4306(2) 0.1846(2) 1.2358(2) 0.0356(7) Uiso 1.000000 R .
C13 C 0.7231(2) 0.5881(3) 0.6743(2) 0.0316(6) Uani 1.000000 . .
H13a H 0.6705(5) 0.6260(12) 0.6145(5) 0.0473(9) Uiso 1.000000 GR .
H13b H 0.7490(13) 0.6537(9) 0.6884(4) 0.0473(9) Uiso 1.000000 GR .
H13c H 0.7950(8) 0.5439(4) 0.6454(8) 0.0473(9) Uiso 1.000000 GR .
C124 C -0.0775(2) 0.8782(2) 0.7144(2) 0.0342(6) Uani 1.000000 . .
B1 B 0.2249(2) 0.5912(3) 0.6828(2) 0.0255(6) Uani 1.000000 . .
C14 C 0.2967(3) 0.9845(3) 1.0058(3) 0.0527(9) Uani 0.926(2) . P
H14a H 0.3711(3) 0.9297(3) 0.9976(3) 0.0633(11) Uiso 0.926(2) R P
H14b H 0.2689(3) 0.9642(3) 1.0916(3) 0.0633(11) Uiso 0.926(2) R P
H9a H 0.455(2) 0.655(3) 0.704(2) 0.030(7) Uiso 1.000000 . .
H9b H 0.476(2) 0.553(2) 0.655(2) 0.032(7) Uiso 1.000000 . .

loop_
_atom_site_aniso_label
_atom_site_aniso_U_11
_atom_site_aniso_U_22
_atom_site_aniso_U_33
_atom_site_aniso_U_12
_atom_site_aniso_U_13
_atom_site_aniso_U_23
Cl2 0.0671(6) 0.0448(5) 0.0690(6) -0.0025(4) -0.0090(5) -0.0331(5)
Cl1 0.0539(6) 0.0583(6) 0.0866(7) 0.0037(4) -0.0260(5) -0.0399(5)
F003 0.0317(8) 0.0334(8) 0.0261(7) -0.0020(6) -0.0058(6) -0.0141(6)
F126 0.0269(8) 0.0429(9) 0.0353(8) 0.0062(6) -0.0111(6) -0.0212(7)
F112 0.0176(7) 0.0408(9) 0.0432(9) -0.0000(6) -0.0006(6) -0.0209(7)
F116 0.0172(7) 0.0444(9) 0.0499(9) -0.0002(6) -0.0003(6) -0.0285(8)
F105 0.0514(10) 0.0353(9) 0.0301(8) -0.0077(7) -0.0080(7) -0.0157(7)
F122 0.0326(8) 0.0510(10) 0.0385(9) 0.0087(7) -0.0158(7) -0.0253(8)
F102 0.0500(9) 0.0313(8) 0.0331(8) -0.0106(7) -0.0070(7) -0.0117(7)
F113 0.0301(8) 0.0405(9) 0.0513(10) 0.0060(7) -0.0032(7) -0.0280(8)
F125 0.0350(8) 0.0459(10) 0.0463(9) 0.0035(7) -0.0026(7) -0.0301(8)
F114 0.0418(9) 0.0403(9) 0.0458(9) -0.0074(7) -0.0055(7) -0.0243(8)
F104 0.0632(11) 0.0399(9) 0.0238(8) -0.0035(8) -0.0046(7) -0.0156(7)
F115 0.0230(8) 0.0559(10) 0.0623(11) -0.0125(7) 0.0026(7) -0.0363(9)
F103 0.0657(11) 0.0350(9) 0.0253(8) -0.0095(8) 0.0027(7) -0.0068(7)
F124 0.0336(9) 0.0484(10) 0.0631(11) 0.0198(7) -0.0127(8) -0.0293(9)
F123 0.0372(9) 0.0603(11) 0.0562(10) 0.0202(8) -0.0254(8) -0.0278(9)
N1 0.0172(10) 0.0259(11) 0.0213(10) 0.0007(8) -0.0040(8) -0.0112(8)
C8 0.0253(12) 0.0226(12) 0.0200(12) 0.0004(10) -0.0047(9) -0.0099(10)
C7 0.0226(12) 0.0246(13) 0.0250(12) -0.0019(10) -0.0021(10) -0.0120(10)
C3 0.0250(12) 0.0277(13) 0.0286(13) 0.0034(10) -0.0078(10) -0.0176(11)
C11 0.0175(11) 0.0278(13) 0.0243(12) -0.0017(10) -0.0003(9) -0.0129(10)
C106 0.0185(11) 0.0315(14) 0.0250(12) 0.0026(10) -0.0064(9) -0.0144(11)
C101 0.0217(12) 0.0309(14) 0.0219(12) 0.0038(10) -0.0057(9) -0.0135(11)
C105 0.0242(12) 0.0290(14) 0.0319(14) 0.0008(10) -0.0075(10) -0.0133(11)
C126 0.0195(12) 0.0309(14) 0.0280(13) -0.0011(10) -0.0047(10) -0.0100(11)
C102 0.0252(13) 0.0275(14) 0.0299(14) 0.0020(10) -0.0068(10) -0.0117(11)
C9 0.0188(12) 0.0321(15) 0.0212(12) 0.0002(10) -0.0044(9) -0.0106(11)
C121 0.0195(12) 0.0270(13) 0.0270(13) -0.0013(10) -0.0033(10) -0.0105(11)
C1 0.0185(12) 0.0311(14) 0.0298(13) 0.0016(10) -0.0046(10) -0.0189(11)
C10 0.0188(11) 0.0267(13) 0.0254(12) 0.0002(10) -0.0033(9) -0.0140(10)
C111 0.0209(12) 0.0303(14) 0.0232(12) 0.0019(10) -0.0055(10) -0.0113(11)
C116 0.0186(12) 0.0366(15) 0.0314(13) 0.0035(10) -0.0051(10) -0.0173(12)
C112 0.0178(12) 0.0336(14) 0.0251(13) -0.0010(10) -0.0046(9) -0.0096(11)
C114 0.0319(14) 0.0291(14) 0.0313(14) -0.0051(11) -0.0063(11) -0.0137(11)
C4 0.0345(14) 0.0289(14) 0.0286(13) 0.0046(11) -0.0132(11) -0.0146(11)
C103 0.0327(14) 0.0278(14) 0.0228(13) -0.0007(11) -0.0026(10) -0.0051(11)
C6 0.0275(13) 0.0297(14) 0.0253(13) -0.0057(11) -0.0008(10) -0.0113(11)
C122 0.0244(13) 0.0359(15) 0.0297(13) 0.0009(11) -0.0052(10) -0.0156(12)
C113 0.0261(13) 0.0320(14) 0.0286(13) 0.0048(11) -0.0044(10) -0.0165(11)
C115 0.0225(13) 0.0429(16) 0.0337(14) -0.0068(11) -0.0029(11) -0.0196(12)
C12 0.0207(12) 0.0352(15) 0.0271(13) -0.0025(10) 0.0002(10) -0.0130(11)
C125 0.0255(13) 0.0330(15) 0.0326(14) -0.0008(11) -0.0000(11) -0.0174(12)
C2 0.0236(12) 0.0326(14) 0.0293(13) 0.0028(10) -0.0079(10) -0.0165(11)
C104 0.0356(14) 0.0323(14) 0.0214(13) 0.0051(11) -0.0062(10) -0.0130(11)
C123 0.0236(13) 0.0400(16) 0.0384(15) 0.0057(11) -0.0131(11) -0.0146(13)
C5 0.0405(15) 0.0262(13) 0.0210(12) -0.0009(11) -0.0064(11) -0.0089(11)
C13 0.0219(12) 0.0432(16) 0.0295(13) -0.0047(11) -0.0026(10) -0.0156(12)
C124 0.0221(13) 0.0305(14) 0.0449(16) 0.0057(11) -0.0033(11) -0.0155(13)
B1 0.0199(13) 0.0336(16) 0.0255(14) -0.0009(12) -0.0041(11) -0.0150(13)
C14 0.066(2) 0.043(2) 0.056(2) 0.0074(17) -0.0290(18) -0.0223(17)

loop_
_atom_type_symbol
_atom_type_scat_dispersion_real
_atom_type_scat_dispersion_imag
_atom_type_scat_Cromer_Mann_a1
_atom_type_scat_Cromer_Mann_a2
_atom_type_scat_Cromer_Mann_a3
_atom_type_scat_Cromer_Mann_a4
_atom_type_scat_Cromer_Mann_b1
_atom_type_scat_Cromer_Mann_b2
_atom_type_scat_Cromer_Mann_b3
_atom_type_scat_Cromer_Mann_b4
_atom_type_scat_Cromer_Mann_c
_atom_type_scat_source
_atom_type_scat_dispersion_source
B 0.00156 0.00068 2.05450 1.33260 1.09790 0.70680 23.21850 1.02100 60.34980 0.14030 -0.19320 'International Tables Volume C Table 6.1.1.4 (pp. 500-502)' brennan
C 0.00313 0.00162 2.31000 1.02000 1.58860 0.86500 20.84390 10.20750 0.56870 51.65120 0.21560 'International Tables Volume C Table 6.1.1.4 (pp. 500-502)' brennan
Cl 0.14908 0.15974 11.46040 7.19640 6.25560 1.64550 0.01040 1.16620 18.51940 47.77840 -9.55740 'International Tables Volume C Table 6.1.1.4 (pp. 500-502)' brennan
F 0.01756 0.01033 3.53920 2.64120 1.51700 1.02430 10.28250 4.29440 0.26150 26.14760 0.27760 'International Tables Volume C Table 6.1.1.4 (pp. 500-502)' brennan
H 0.00000 0.00000 0.49300 0.32291 0.14019 0.04081 10.51090 26.12570 3.14236 57.79970 0.00304 'International Tables Volume C Table 6.1.1.4 (pp. 500-502)' brennan
N 0.00612 0.00332 12.21260 3.13220 2.01250 1.16630 0.00570 9.89330 28.99750 0.58260 -11.52900 'International Tables Volume C Table 6.1.1.4 (pp. 500-502)' brennan

loop_
_geom_angle_atom_site_label_1
_geom_angle_atom_site_label_2
_geom_angle_atom_site_label_3
_geom_angle
_geom_angle_site_symmetry_1
_geom_angle_site_symmetry_3
_geom_angle_publ_flag
C9 N1 C8 120.02(18) . . ?
C1 N1 C8 111.02(19) . . ?
C1 N1 C9 128.9(2) . . ?
C7 C8 N1 122.8(2) . . ?
C3 C8 N1 109.50(19) . . ?
C3 C8 C7 127.7(2) . . ?
C11 C7 C8 118.9(2) . . ?
C6 C7 C8 113.3(2) . . ?
C6 C7 C11 127.7(2) . . ?
C4 C3 C8 117.9(2) . . ?
C2 C3 C8 107.0(2) . . ?
C2 C3 C4 135.1(2) . . ?
C10 C11 C7 121.4(2) . . ?
C12 C11 C7 115.5(2) . . ?
C12 C11 C10 123.1(2) . . ?
C105 C106 C101 112.4(2) . . ?
B1 C106 C101 119.7(2) . . ?
B1 C106 C105 127.6(2) . . ?
C106 C101 F003 119.5(2) . . ?
C102 C101 F003 115.0(2) . . ?
C102 C101 C106 125.5(2) . . ?
C106 C105 F105 121.3(2) . . ?
C104 C105 F105 114.3(2) . . ?
C104 C105 C106 124.4(2) . . ?
C121 C126 F126 121.1(2) . . ?
C125 C126 F126 114.5(2) . . ?
C125 C126 C121 124.4(2) . . ?
C101 C102 F102 121.2(2) . . ?
C103 C102 F102 119.7(2) . . ?
C103 C102 C101 119.0(2) . . ?
C10 C9 N1 115.50(19) . . ?
H9a C9 N1 107.8(14) . . ?
H9a C9 C10 108.9(14) . . ?
H9b C9 N1 108.4(15) . . ?
H9b C9 C10 110.1(14) . . ?
H9b C9 H9a 106(2) . . ?
C122 C121 C126 112.7(2) . . ?
B1 C121 C126 127.1(2) . . ?
B1 C121 C122 119.4(2) . . ?
C2 C1 N1 109.5(2) . . ?
C13 C1 N1 123.3(2) . . ?
C13 C1 C2 127.1(2) . . ?
C9 C10 C11 121.1(2) . . ?
B1 C10 C11 123.5(2) . . ?
B1 C10 C9 115.02(19) . . ?
C112 C111 C116 111.5(2) . . ?
B1 C111 C116 127.9(2) . . ?
B1 C111 C112 120.5(2) . . ?
C111 C116 F116 120.3(2) . . ?
C115 C116 F116 114.6(2) . . ?
C115 C116 C111 125.1(2) . . ?
C111 C112 F112 118.9(2) . . ?
C113 C112 F112 115.7(2) . . ?
C113 C112 C111 125.4(2) . . ?
C113 C114 F114 121.4(2) . . ?
C115 C114 F114 120.9(2) . . ?
C115 C114 C113 117.7(2) . . ?
H4 C4 C3 121.36(15) . . ?
C5 C4 C3 117.3(2) . . ?
C5 C4 H4 121.36(14) . . ?
C102 C103 F103 120.5(2) . . ?
C104 C103 F103 121.0(2) . . ?
C104 C103 C102 118.5(2) . . ?
H6 C6 C7 119.31(14) . . ?
C5 C6 C7 121.4(2) . . ?
C5 C6 H6 119.31(14) . . ?
C121 C122 F122 119.1(2) . . ?
C123 C122 F122 115.8(2) . . ?
C123 C122 C121 125.1(2) . . ?
C112 C113 F113 120.7(2) . . ?
C114 C113 F113 119.2(2) . . ?
C114 C113 C112 120.1(2) . . ?
C116 C115 F115 120.7(2) . . ?
C114 C115 F115 119.2(2) . . ?
C114 C115 C116 120.1(2) . . ?
H12a C12 C11 109.5 . . ?
H12b C12 C11 109.5 . . ?
H12b C12 H12a 109.5 . . ?
H12c C12 C11 109.5 . . ?
H12c C12 H12a 109.5 . . ?
H12c C12 H12b 109.5 . . ?
C126 C125 F125 120.9(2) . . ?
C124 C125 F125 119.5(2) . . ?
C124 C125 C126 119.6(2) . . ?
C1 C2 C3 102.82(19) . . ?
H2a C2 C3 111.20(13) . . ?
H2a C2 C1 111.20(13) . . ?
H2b C2 C3 111.20(13) . . ?
H2b C2 C1 111.20(12) . . ?
H2b C2 H2a 109.1 . . ?
C105 C104 F104 120.0(2) . . ?
C103 C104 F104 119.8(2) . . ?
C103 C104 C105 120.2(2) . . ?
C122 C123 F123 121.4(2) . . ?
C124 C123 F123 119.5(2) . . ?
C124 C123 C122 119.1(2) . . ?
C6 C5 C4 122.4(2) . . ?
H5 C5 C4 118.79(14) . . ?
H5 C5 C6 118.79(14) . . ?
H13a C13 C1 109.5 . . ?
H13b C13 C1 109.5 . . ?
H13b C13 H13a 109.5 . . ?
H13c C13 C1 109.5 . . ?
H13c C13 H13a 109.5 . . ?
H13c C13 H13b 109.5 . . ?
C125 C124 F124 120.4(2) . . ?
C123 C124 F124 120.5(2) . . ?
C123 C124 C125 119.1(2) . . ?
C121 B1 C106 99.84(19) . . ?
C10 B1 C106 111.16(18) . . ?
C10 B1 C121 116.3(2) . . ?
C111 B1 C106 112.60(19) . . ?
C111 B1 C121 113.62(18) . . ?
C111 B1 C10 103.65(19) . . ?
Cl1 C14 Cl2 113.24(19) . . ?
H14a C14 Cl2 108.93(13) . . ?
H14a C14 Cl1 108.93(12) . . ?
H14b C14 Cl2 108.93(12) . . ?
H14b C14 Cl1 108.93(13) . . ?
H14b C14 H14a 107.7 . . ?

loop_
_geom_bond_atom_site_label_1
_geom_bond_atom_site_label_2
_geom_bond_distance
_geom_bond_site_symmetry_2
_geom_bond_publ_flag
Cl2 C14 1.747(3) . ?
Cl1 C14 1.733(3) . ?
F003 C101 1.359(3) . ?
F126 C126 1.352(3) . ?
F112 C112 1.363(3) . ?
F116 C116 1.363(3) . ?
F105 C105 1.348(3) . ?
F122 C122 1.361(3) . ?
F102 C102 1.340(3) . ?
F113 C113 1.356(3) . ?
F125 C125 1.345(3) . ?
F114 C114 1.342(3) . ?
F104 C104 1.349(3) . ?
F115 C115 1.352(3) . ?
F103 C103 1.336(3) . ?
F124 C124 1.344(3) . ?
F123 C123 1.346(3) . ?
N1 C8 1.418(3) . ?
N1 C9 1.477(3) . ?
N1 C1 1.306(3) . ?
C8 C7 1.379(3) . ?
C8 C3 1.374(3) . ?
C7 C11 1.471(3) . ?
C7 C6 1.400(3) . ?
C3 C4 1.390(3) . ?
C3 C2 1.506(3) . ?
C11 C10 1.354(3) . ?
C11 C12 1.509(3) . ?
C106 C101 1.394(3) . ?
C106 C105 1.389(3) . ?
C106 B1 1.672(4) . ?
C101 C102 1.374(3) . ?
C105 C104 1.382(3) . ?
C126 C121 1.388(3) . ?
C126 C125 1.384(3) . ?
C102 C103 1.386(3) . ?
C9 C10 1.518(3) . ?
C9 H9a 1.00(3) . ?
C9 H9b 0.97(3) . ?
C121 C122 1.391(3) . ?
C121 B1 1.664(4) . ?
C1 C2 1.495(3) . ?
C1 C13 1.477(3) . ?
C10 B1 1.651(4) . ?
C111 C116 1.387(3) . ?
C111 C112 1.398(3) . ?
C111 B1 1.662(4) . ?
C116 C115 1.375(4) . ?
C112 C113 1.364(3) . ?
C114 C113 1.374(3) . ?
C114 C115 1.375(4) . ?
C4 H4 0.9500 . ?
C4 C5 1.395(4) . ?
C103 C104 1.370(4) . ?
C6 H6 0.9500 . ?
C6 C5 1.394(3) . ?
C122 C123 1.379(3) . ?
C12 H12a 0.9800 . ?
C12 H12b 0.9800 . ?
C12 H12c 0.9800 . ?
C125 C124 1.375(4) . ?
C2 H2a 0.9900 . ?
C2 H2b 0.9900 . ?
C123 C124 1.372(4) . ?
C5 H5 0.9500 . ?
C13 H13a 0.9800 . ?
C13 H13b 0.9800 . ?
C13 H13c 0.9800 . ?
C14 H14a 0.9900 . ?
C14 H14b 0.9900 . ?
